data_7122975
loop_
_publ_author_name
'Yang, Yu-Dong'
'Gong, Han-Yuan'

_publ_section_title
;
 Heating Activated Isomeric All-hydrocarbon Molecular Receptors for
 Fullerene Separation
;
_journal_name_full 'Chemical Communications'
_journal_paper_doi 10.1039/C8CC09911A
_journal_year 2019
_chemical_formula_sum 'C30 H38 Br2'
_chemical_formula_weight 558.42
_chemical_name_systematic
;
 ?
;
_space_group_crystal_system triclinic
_space_group_IT_number 2
_space_group_name_Hall '-P 1'
_space_group_name_H-M_alt 'P -1'
_symmetry_space_group_name_Hall '-P 1'
_symmetry_space_group_name_H-M 'P -1'
_atom_sites_solution_hydrogens geom
_audit_creation_method SHELXL-2014
_audit_update_record
;
2018-01-30 deposited with the CCDC.    2019-02-13 downloaded from the CCDC.
;
_cell_angle_alpha 101.36(3)
_cell_angle_beta 97.45(3)
_cell_angle_gamma 96.46(3)
_cell_formula_units_Z 2
_cell_length_a 9.1118(18)
_cell_length_b 10.930(2)
_cell_length_c 12.902(3)
_cell_measurement_reflns_used 4339
_cell_measurement_temperature 173.1500
_cell_measurement_theta_max 24.998
_cell_measurement_theta_min 1.630
_cell_volume 1236.5(5)
_computing_cell_refinement 'CrystalClear (Rigaku Inc., 2007)'
_computing_data_collection 'CrystalClear (Rigaku Inc., 2007)'
_computing_data_reduction 'CrystalClear (Rigaku Inc., 2007)'
_computing_structure_refinement 'SHELXL-2014 (Sheldrick, 2014)'
_computing_structure_solution 'CrystalClear (Rigaku Inc., 2007)'
_diffrn_ambient_temperature 173.1500
_diffrn_detector_area_resol_mean 28.5714
_diffrn_measured_fraction_theta_full 0.974
_diffrn_measured_fraction_theta_max 1.000
_diffrn_measurement_device_type
;
Saturn724+ (2x2 bin mode) 
;
_diffrn_measurement_method dtprofit.ref
_diffrn_radiation_type MoK\a
_diffrn_radiation_wavelength 0.71073
_diffrn_reflns_av_R_equivalents 0.0941
_diffrn_reflns_av_unetI/netI 0.0925
_diffrn_reflns_Laue_measured_fraction_full 0.974
_diffrn_reflns_Laue_measured_fraction_max 1.000
_diffrn_reflns_limit_h_max 10
_diffrn_reflns_limit_h_min -10
_diffrn_reflns_limit_k_max 12
_diffrn_reflns_limit_k_min -12
_diffrn_reflns_limit_l_max 15
_diffrn_reflns_limit_l_min -15
_diffrn_reflns_number 14225
_diffrn_reflns_point_group_measured_fraction_full 0.974
_diffrn_reflns_point_group_measured_fraction_max 1.000
_diffrn_reflns_theta_full 25.242
_diffrn_reflns_theta_max 24.998
_diffrn_reflns_theta_min 1.630
_exptl_absorpt_coefficient_mu 3.295
_exptl_absorpt_correction_T_max 0.0000
_exptl_absorpt_correction_T_min 0.0000
_exptl_absorpt_correction_type none
_exptl_crystal_colour Colorless
_exptl_crystal_density_diffrn 1.500
_exptl_crystal_description Prism
_exptl_crystal_F_000 576
_exptl_crystal_size_max 0.12
_exptl_crystal_size_mid 0.04
_exptl_crystal_size_min 0.02
_platon_squeeze_details
;
;
_refine_diff_density_max 0.540
_refine_diff_density_min -0.633
_refine_diff_density_rms 0.125
_refine_ls_extinction_method none
_refine_ls_goodness_of_fit_ref 1.035
_refine_ls_hydrogen_treatment constr
_refine_ls_matrix_type full
_refine_ls_number_parameters 235
_refine_ls_number_reflns 4339
_refine_ls_number_restraints 0
_refine_ls_restrained_S_all 1.035
_refine_ls_R_factor_all 0.1343
_refine_ls_R_factor_gt 0.0948
_refine_ls_shift/su_max 0.000
_refine_ls_shift/su_mean 0.000
_refine_ls_structure_factor_coef Fsqd
_refine_ls_weighting_details 'w=1/[\s^2^(Fo^2^)+(0.0500P)^2^+9.0000P] where P=(Fo^2^+2Fc^2^)/3'
_refine_ls_weighting_scheme calc
_refine_ls_wR_factor_gt 0.1980
_refine_ls_wR_factor_ref 0.2188
_reflns_Friedel_coverage 0.000
_reflns_number_gt 2776
_reflns_number_total 4339
_reflns_threshold_expression 'I > 2\s(I)'
_cod_data_source_file c8cc09911a9.cif
_cod_data_source_block d
_cod_depositor_comments
;
The following automatic conversions were performed:

'_exptl_absorpt_correction_type' value 'None' changed to 'none'
according to
/home/data/users/saulius/crontab/automatic-downloads/rss-feeds/RSC/lib/dictionaries/cif_core.dic
dictionary named 'cif_core.dic' version 2.4.2 from 2011-04-26.

Automatic conversion script
Id: cif_fix_values 4973 2017-02-22 13:04:09Z antanas 
;
_cod_database_code 7122975
_shelx_space_group_comment
;
The symmetry employed for this shelxl refinement is uniquely defined
by the following loop, which should always be used as a source of
symmetry information in preference to the above space-group names.
They are only intended as comments.
;
_shelxl_version_number 2014-3

loop_
_space_group_symop_operation_xyz
'x, y, z'
'-x, -y, -z'

loop_
_atom_site_label
_atom_site_type_symbol
_atom_site_fract_x
_atom_site_fract_y
_atom_site_fract_z
_atom_site_U_iso_or_equiv
_atom_site_adp_type
_atom_site_occupancy
_atom_site_site_symmetry_order
_atom_site_calc_flag
_atom_site_refinement_flags_posn
_atom_site_refinement_flags_adp
C3 C 0.7655(10) 1.0347(10) -0.0434(7) 0.051(2) Uani 1 1 d . .
C2 C 0.7892(10) 0.9185(9) -0.0200(7) 0.052(2) Uani 1 1 d . .
Br2 Br -0.05270(13) 0.72293(12) 0.33582(10) 0.0744(4) Uani 1 1 d . .
C1 C 0.7594(11) 0.8904(9) 0.0762(7) 0.051(2) Uani 1 1 d . .
H1A H 0.7802 0.8137 0.0911 0.061 Uiso 1 1 calc R U
Br1 Br 0.86905(14) 0.79975(11) -0.11660(8) 0.0717(4) Uani 1 1 d . .
C4 C 0.6997(10) 1.1137(10) 0.0296(7) 0.054(2) Uani 1 1 d . .
H4A H 0.6765 1.1891 0.0131 0.065 Uiso 1 1 calc R U
C5 C 0.6663(11) 1.0869(9) 0.1260(7) 0.049(2) Uani 1 1 d . .
C6 C 0.6992(10) 0.9726(9) 0.1518(7) 0.046(2) Uani 1 1 d . .
C7 C 0.8042(11) 1.0725(10) -0.1443(7) 0.059(3) Uani 1 1 d . .
H7A H 0.8485 1.0069 -0.1847 0.089 Uiso 1 1 calc R U
H7B H 0.7150 1.0856 -0.1866 0.089 Uiso 1 1 calc R U
H7C H 0.8738 1.1491 -0.1256 0.089 Uiso 1 1 calc R U
C8 C 0.5913(12) 1.1815(9) 0.1993(8) 0.058(3) Uani 1 1 d . .
H8A H 0.5785 1.2530 0.1678 0.087 Uiso 1 1 calc R U
H8B H 0.4955 1.1417 0.2077 0.087 Uiso 1 1 calc R U
H8C H 0.6532 1.2089 0.2680 0.087 Uiso 1 1 calc R U
C9 C 0.5612(10) 0.8439(8) 0.2591(7) 0.042(2) Uani 1 1 d . .
H9A H 0.4992 0.8042 0.1955 0.051 Uiso 1 1 calc R U
C10 C 0.6771(10) 0.9390(8) 0.2562(6) 0.043(2) Uani 1 1 d . .
C11 C 0.7693(10) 0.9971(9) 0.3530(7) 0.047(2) Uani 1 1 d . .
C12 C 0.7436(10) 0.9628(8) 0.4476(7) 0.048(2) Uani 1 1 d . .
H12A H 0.8058 1.0028 0.5111 0.058 Uiso 1 1 calc R U
C13 C 0.6255(10) 0.8690(8) 0.4502(6) 0.044(2) Uani 1 1 d . .
C14 C 0.5351(10) 0.8062(8) 0.3532(7) 0.044(2) Uani 1 1 d . .
C15 C 0.8999(11) 1.0983(10) 0.3552(7) 0.061(3) Uani 1 1 d . .
H15A H 0.9031 1.1116 0.2841 0.092 Uiso 1 1 calc R U
H15B H 0.8870 1.1755 0.4012 0.092 Uiso 1 1 calc R U
H15C H 0.9916 1.0715 0.3816 0.092 Uiso 1 1 calc R U
C16 C 0.5999(11) 0.8375(9) 0.5574(7) 0.055(3) Uani 1 1 d . .
H16A H 0.6725 0.8901 0.6138 0.083 Uiso 1 1 calc R U
H16B H 0.5012 0.8520 0.5703 0.083 Uiso 1 1 calc R U
H16C H 0.6098 0.7506 0.5554 0.083 Uiso 1 1 calc R U
C17 C 0.2596(10) 0.7476(9) 0.3472(7) 0.049(2) Uani 1 1 d . .
H17A H 0.2488 0.8311 0.3467 0.058 Uiso 1 1 calc R U
C18 C 0.4019(10) 0.7086(8) 0.3519(6) 0.040(2) Uani 1 1 d . .
C19 C 0.4156(12) 0.5830(9) 0.3522(7) 0.055(3) Uani 1 1 d . .
C20 C 0.2817(12) 0.5003(8) 0.3486(7) 0.056(3) Uani 1 1 d . .
H20A H 0.2889 0.4159 0.3477 0.067 Uiso 1 1 calc R U
C21 C 0.1429(10) 0.5376(9) 0.3464(7) 0.049(2) Uani 1 1 d . .
C22 C 0.1366(10) 0.6601(8) 0.3434(7) 0.044(2) Uani 1 1 d . .
C23 C 0.5643(13) 0.5337(9) 0.3558(8) 0.066(3) Uani 1 1 d . .
H23A H 0.5492 0.4453 0.3554 0.099 Uiso 1 1 calc R U
H23B H 0.6082 0.5467 0.2944 0.099 Uiso 1 1 calc R U
H23C H 0.6298 0.5779 0.4198 0.099 Uiso 1 1 calc R U
C24 C 0.0076(13) 0.4394(11) 0.3428(9) 0.079(4) Uani 1 1 d . .
H24A H 0.0404 0.3596 0.3461 0.118 Uiso 1 1 calc R U
H24B H -0.0426 0.4657 0.4027 0.118 Uiso 1 1 calc R U
H24C H -0.0600 0.4312 0.2774 0.118 Uiso 1 1 calc R U

loop_
_atom_site_aniso_label
_atom_site_aniso_U_11
_atom_site_aniso_U_22
_atom_site_aniso_U_33
_atom_site_aniso_U_23
_atom_site_aniso_U_13
_atom_site_aniso_U_12
C3 0.050(6) 0.065(7) 0.032(5) 0.002(5) 0.006(4) -0.006(5)
C2 0.052(6) 0.062(6) 0.036(5) -0.004(5) 0.019(4) -0.008(5)
Br2 0.0587(7) 0.0834(9) 0.0771(8) 0.0054(7) 0.0162(6) 0.0079(6)
C1 0.069(7) 0.042(5) 0.046(5) 0.011(4) 0.018(5) 0.013(5)
Br1 0.0953(9) 0.0751(8) 0.0469(6) 0.0056(5) 0.0298(6) 0.0139(6)
C4 0.055(6) 0.068(7) 0.043(5) 0.021(5) 0.007(5) 0.012(5)
C5 0.067(6) 0.049(5) 0.038(5) 0.019(4) 0.021(5) 0.011(5)
C6 0.046(5) 0.052(6) 0.041(5) 0.012(4) 0.012(4) 0.006(4)
C7 0.066(7) 0.074(7) 0.038(5) 0.015(5) 0.013(5) -0.003(5)
C8 0.077(7) 0.049(6) 0.052(6) 0.014(5) 0.018(5) 0.013(5)
C9 0.055(6) 0.039(5) 0.031(4) 0.005(4) 0.010(4) -0.001(4)
C10 0.057(6) 0.044(5) 0.031(5) 0.015(4) 0.007(4) 0.007(4)
C11 0.054(6) 0.055(6) 0.036(5) 0.016(4) 0.013(4) 0.005(5)
C12 0.057(6) 0.052(6) 0.032(5) 0.006(4) 0.001(4) 0.003(5)
C13 0.053(6) 0.045(5) 0.032(5) 0.001(4) 0.015(4) 0.003(4)
C14 0.065(6) 0.035(5) 0.037(5) 0.007(4) 0.025(4) 0.008(4)
C15 0.071(7) 0.069(7) 0.036(5) 0.013(5) 0.003(5) -0.019(6)
C16 0.067(6) 0.068(7) 0.035(5) 0.024(5) 0.008(5) 0.004(5)
C17 0.055(6) 0.050(6) 0.046(5) 0.023(4) 0.013(4) 0.001(5)
C18 0.060(6) 0.040(5) 0.023(4) 0.014(4) 0.008(4) 0.006(4)
C19 0.074(7) 0.052(6) 0.045(6) 0.014(5) 0.017(5) 0.013(5)
C20 0.083(8) 0.029(5) 0.053(6) 0.007(4) 0.008(5) 0.003(5)
C21 0.046(5) 0.057(6) 0.047(5) 0.012(5) 0.025(4) 0.006(5)
C22 0.051(6) 0.045(5) 0.040(5) 0.012(4) 0.011(4) 0.012(4)
C23 0.091(8) 0.050(6) 0.059(7) 0.010(5) 0.012(6) 0.020(6)
C24 0.084(9) 0.073(8) 0.076(8) 0.017(6) 0.025(7) -0.019(7)

loop_
_atom_type_symbol
_atom_type_description
_atom_type_scat_dispersion_real
_atom_type_scat_dispersion_imag
_atom_type_scat_source
C C 0.0033 0.0016 'International Tables Vol C Tables 4.2.6.8 and 6.1.1.4'
H H 0.0000 0.0000 'International Tables Vol C Tables 4.2.6.8 and 6.1.1.4'
Br Br -0.2901 2.4595 'International Tables Vol C Tables 4.2.6.8 and 6.1.1.4'

loop_
_geom_angle_atom_site_label_1
_geom_angle_atom_site_label_2
_geom_angle_atom_site_label_3
_geom_angle
C4 C3 C2 116.5(8)
C4 C3 C7 121.1(9)
C2 C3 C7 122.4(9)
C1 C2 C3 120.4(8)
C1 C2 Br1 119.1(8)
C3 C2 Br1 120.4(7)
C2 C1 C6 122.8(9)
C2 C1 H1A 118.6
C6 C1 H1A 118.6
C3 C4 C5 124.1(10)
C3 C4 H4A 118.0
C5 C4 H4A 118.0
C6 C5 C4 118.8(9)
C6 C5 C8 122.2(8)
C4 C5 C8 119.0(8)
C5 C6 C1 117.2(8)
C5 C6 C10 122.8(8)
C1 C6 C10 119.9(8)
C3 C7 H7A 109.5
C3 C7 H7B 109.5
H7A C7 H7B 109.5
C3 C7 H7C 109.5
H7A C7 H7C 109.5
H7B C7 H7C 109.5
C5 C8 H8A 109.5
C5 C8 H8B 109.5
H8A C8 H8B 109.5
C5 C8 H8C 109.5
H8A C8 H8C 109.5
H8B C8 H8C 109.5
C14 C9 C10 123.0(8)
C14 C9 H9A 118.5
C10 C9 H9A 118.5
C11 C10 C9 117.4(7)
C11 C10 C6 122.9(8)
C9 C10 C6 119.7(8)
C12 C11 C10 120.5(8)
C12 C11 C15 119.2(8)
C10 C11 C15 120.2(7)
C11 C12 C13 121.6(8)
C11 C12 H12A 119.2
C13 C12 H12A 119.2
C14 C13 C12 118.7(8)
C14 C13 C16 121.9(8)
C12 C13 C16 119.4(8)
C9 C14 C13 118.7(8)
C9 C14 C18 120.2(8)
C13 C14 C18 120.8(7)
C11 C15 H15A 109.5
C11 C15 H15B 109.5
H15A C15 H15B 109.5
C11 C15 H15C 109.5
H15A C15 H15C 109.5
H15B C15 H15C 109.5
C13 C16 H16A 109.5
C13 C16 H16B 109.5
H16A C16 H16B 109.5
C13 C16 H16C 109.5
H16A C16 H16C 109.5
H16B C16 H16C 109.5
C22 C17 C18 118.9(8)
C22 C17 H17A 120.5
C18 C17 H17A 120.5
C19 C18 C17 119.6(9)
C19 C18 C14 122.6(9)
C17 C18 C14 117.8(8)
C18 C19 C20 117.1(9)
C18 C19 C23 122.7(9)
C20 C19 C23 120.3(9)
C21 C20 C19 123.9(9)
C21 C20 H20A 118.1
C19 C20 H20A 118.1
C22 C21 C20 116.2(9)
C22 C21 C24 125.0(9)
C20 C21 C24 118.8(9)
C21 C22 C17 124.3(9)
C21 C22 Br2 120.1(7)
C17 C22 Br2 115.6(7)
C19 C23 H23A 109.5
C19 C23 H23B 109.5
H23A C23 H23B 109.5
C19 C23 H23C 109.5
H23A C23 H23C 109.5
H23B C23 H23C 109.5
C21 C24 H24A 109.5
C21 C24 H24B 109.5
H24A C24 H24B 109.5
C21 C24 H24C 109.5
H24A C24 H24C 109.5
H24B C24 H24C 109.5

loop_
_geom_bond_atom_site_label_1
_geom_bond_atom_site_label_2
_geom_bond_distance
C3 C4 1.391(13)
C3 C2 1.395(14)
C3 C7 1.512(12)
C2 C1 1.388(12)
C2 Br1 1.892(9)
Br2 C22 1.925(9)
C1 C6 1.401(12)
C1 H1A 0.9300
C4 C5 1.396(11)
C4 H4A 0.9300
C5 C6 1.408(12)
C5 C8 1.540(12)
C6 C10 1.495(11)
C7 H7A 0.9600
C7 H7B 0.9600
C7 H7C 0.9600
C8 H8A 0.9600
C8 H8B 0.9600
C8 H8C 0.9600
C9 C14 1.396(11)
C9 C10 1.406(11)
C9 H9A 0.9300
C10 C11 1.401(12)
C11 C12 1.386(11)
C11 C15 1.524(12)
C12 C13 1.408(12)
C12 H12A 0.9300
C13 C14 1.408(12)
C13 C16 1.531(11)
C14 C18 1.519(12)
C15 H15A 0.9600
C15 H15B 0.9600
C15 H15C 0.9600
C16 H16A 0.9600
C16 H16B 0.9600
C16 H16C 0.9600
C17 C22 1.378(12)
C17 C18 1.408(12)
C17 H17A 0.9300
C18 C19 1.393(12)
C19 C20 1.424(13)
C19 C23 1.511(14)
C20 C21 1.371(13)
C20 H20A 0.9300
C21 C22 1.354(12)
C21 C24 1.531(13)
C23 H23A 0.9600
C23 H23B 0.9600
C23 H23C 0.9600
C24 H24A 0.9600
C24 H24B 0.9600
C24 H24C 0.9600

loop_
_geom_torsion_atom_site_label_1
_geom_torsion_atom_site_label_2
_geom_torsion_atom_site_label_3
_geom_torsion_atom_site_label_4
_geom_torsion
C4 C3 C2 C1 -5.3(14)
C7 C3 C2 C1 176.6(9)
C4 C3 C2 Br1 176.9(7)
C7 C3 C2 Br1 -1.2(13)
C3 C2 C1 C6 2.7(15)
Br1 C2 C1 C6 -179.5(7)
C2 C3 C4 C5 4.4(15)
C7 C3 C4 C5 -177.5(9)
C3 C4 C5 C6 -0.6(15)
C3 C4 C5 C8 -179.2(9)
C4 C5 C6 C1 -2.2(14)
C8 C5 C6 C1 176.3(9)
C4 C5 C6 C10 175.8(9)
C8 C5 C6 C10 -5.7(15)
C2 C1 C6 C5 1.2(15)
C2 C1 C6 C10 -176.9(9)
C14 C9 C10 C11 0.1(14)
C14 C9 C10 C6 179.1(8)
C5 C6 C10 C11 -72.1(13)
C1 C6 C10 C11 105.8(11)
C5 C6 C10 C9 109.0(11)
C1 C6 C10 C9 -73.0(12)
C9 C10 C11 C12 -1.4(14)
C6 C10 C11 C12 179.7(9)
C9 C10 C11 C15 178.2(9)
C6 C10 C11 C15 -0.7(14)
C10 C11 C12 C13 0.2(15)
C15 C11 C12 C13 -179.3(9)
C11 C12 C13 C14 2.1(14)
C11 C12 C13 C16 -178.4(9)
C10 C9 C14 C13 2.2(14)
C10 C9 C14 C18 176.1(8)
C12 C13 C14 C9 -3.2(13)
C16 C13 C14 C9 177.3(8)
C12 C13 C14 C18 -177.2(8)
C16 C13 C14 C18 3.3(13)
C22 C17 C18 C19 0.2(13)
C22 C17 C18 C14 178.4(7)
C9 C14 C18 C19 101.9(10)
C13 C14 C18 C19 -84.3(11)
C9 C14 C18 C17 -76.3(11)
C13 C14 C18 C17 97.5(10)
C17 C18 C19 C20 -0.5(12)
C14 C18 C19 C20 -178.7(8)
C17 C18 C19 C23 179.2(8)
C14 C18 C19 C23 1.1(13)
C18 C19 C20 C21 -0.9(14)
C23 C19 C20 C21 179.3(9)
C19 C20 C21 C22 2.7(14)
C19 C20 C21 C24 -179.9(9)
C20 C21 C22 C17 -3.1(14)
C24 C21 C22 C17 179.7(9)
C20 C21 C22 Br2 178.2(7)
C24 C21 C22 Br2 0.9(13)
C18 C17 C22 C21 1.7(14)
C18 C17 C22 Br2 -179.5(6)

loop_
_platon_squeeze_void_nr
_platon_squeeze_void_average_x
_platon_squeeze_void_average_y
_platon_squeeze_void_average_z
_platon_squeeze_void_volume
_platon_squeeze_void_count_electrons
_platon_squeeze_void_content
1 0.016 0.500 1.000 251 92 ' '
2 0.279 0.686 0.572 12 2 ' '
3 0.721 0.314 0.428 12 2 ' '
